data_7056418
loop_
_publ_author_name
'Shen, Yenan'
'Zou, Lei'
'Wang, Qiaochun'

_publ_section_title
;
 Template-directed synthesis of cucurbituril analogues using propanediurea
 as building block
;
_journal_name_full 'New J. Chem.'
_journal_paper_doi 10.1039/C7NJ01669G
_journal_year 2017
_chemical_formula_sum 'C28 H50 Ca2 Cl4 N16 O17'
_chemical_formula_weight 1104.80
_space_group_crystal_system monoclinic
_space_group_IT_number 12
_space_group_name_Hall '-C 2y'
_space_group_name_H-M_alt 'C 1 2/m 1'
_symmetry_space_group_name_Hall '-C 2y'
_symmetry_space_group_name_H-M 'C 1 2/m 1'
_atom_sites_solution_hydrogens mixed
_audit_creation_method SHELXL-2014/7
_audit_update_record
;
2017-06-14 deposited with the CCDC.
2017-07-11 downloaded from the CCDC.
;
_cell_angle_alpha 90
_cell_angle_beta 95.389(2)
_cell_angle_gamma 90
_cell_formula_units_Z 2
_cell_length_a 14.953(2)
_cell_length_b 13.6358(18)
_cell_length_c 11.0501(15)
_cell_measurement_reflns_used 4808
_cell_measurement_temperature 223(2)
_cell_measurement_theta_max 27.63
_cell_measurement_theta_min 2.74
_cell_volume 2243.1(5)
_computing_cell_refinement 'Bruker SAINT'
_computing_data_collection 'Bruker APEX2'
_computing_data_reduction 'Bruker SAINT'
_computing_molecular_graphics 'Bruker SHELXTL'
_computing_publication_material 'Bruker SHELXTL'
_computing_structure_refinement 'SHELXL-2014/7 (Sheldrick, 2014)'
_computing_structure_solution 'SHELXS-97 (Sheldrick, 2008)'
_diffrn_ambient_temperature 223(2)
_diffrn_measured_fraction_theta_full 0.994
_diffrn_measured_fraction_theta_max 0.991
_diffrn_measurement_device_type 'Bruker APEX-II CCD'
_diffrn_measurement_method '\f and \w scans'
_diffrn_radiation_type MoK\a
_diffrn_radiation_wavelength 0.71073
_diffrn_reflns_av_R_equivalents 0.0208
_diffrn_reflns_av_unetI/netI 0.0235
_diffrn_reflns_Laue_measured_fraction_full 0.994
_diffrn_reflns_Laue_measured_fraction_max 0.991
_diffrn_reflns_limit_h_max 19
_diffrn_reflns_limit_h_min -15
_diffrn_reflns_limit_k_max 17
_diffrn_reflns_limit_k_min -17
_diffrn_reflns_limit_l_max 14
_diffrn_reflns_limit_l_min -14
_diffrn_reflns_number 8256
_diffrn_reflns_point_group_measured_fraction_full 0.994
_diffrn_reflns_point_group_measured_fraction_max 0.991
_diffrn_reflns_theta_full 25.242
_diffrn_reflns_theta_max 27.656
_diffrn_reflns_theta_min 1.851
_exptl_absorpt_coefficient_mu 0.581
_exptl_absorpt_correction_T_max 0.746
_exptl_absorpt_correction_T_min 0.672
_exptl_absorpt_correction_type multi-scan
_exptl_absorpt_process_details sadabs
_exptl_crystal_colour colourless
_exptl_crystal_density_diffrn 1.636
_exptl_crystal_description block
_exptl_crystal_F_000 1148
_exptl_crystal_size_max 0.480
_exptl_crystal_size_mid 0.430
_exptl_crystal_size_min 0.330
_refine_diff_density_max 1.216
_refine_diff_density_min -0.479
_refine_diff_density_rms 0.120
_refine_ls_extinction_method none
_refine_ls_goodness_of_fit_ref 1.099
_refine_ls_hydrogen_treatment mixed
_refine_ls_matrix_type full
_refine_ls_number_parameters 198
_refine_ls_number_reflns 2707
_refine_ls_number_restraints 30
_refine_ls_restrained_S_all 1.094
_refine_ls_R_factor_all 0.0607
_refine_ls_R_factor_gt 0.0554
_refine_ls_shift/su_max 0.007
_refine_ls_shift/su_mean 0.000
_refine_ls_structure_factor_coef Fsqd
_refine_ls_weighting_details 'w=1/[\s^2^(Fo^2^)+(0.1347P)^2^+4.3001P] where P=(Fo^2^+2Fc^2^)/3'
_refine_ls_weighting_scheme calc
_refine_ls_wR_factor_gt 0.1923
_refine_ls_wR_factor_ref 0.2019
_reflns_Friedel_coverage 0.000
_reflns_number_gt 2407
_reflns_number_total 2707
_reflns_threshold_expression 'I > 2\s(I)'
_cod_data_source_file c7nj01669g2.cif
_cod_data_source_block mo_60314a
_cod_original_cell_volume 2243.2(5)
_cod_database_code 7056418
_shelx_shelxl_version_number 2014/7
_shelx_space_group_comment
; 
The symmetry employed for this shelxl refinement is uniquely defined 
by the following loop, which should always be used as a source of 
symmetry information in preference to the above space-group names. 
They are only intended as comments. 
;
_shelx_estimated_absorpt_t_min 0.768
_shelx_estimated_absorpt_t_max 0.832

loop_
_space_group_symop_operation_xyz
'x, y, z'
'-x, y, -z'
'x+1/2, y+1/2, z'
'-x+1/2, y+1/2, -z'
'-x, -y, -z'
'x, -y, z'
'-x+1/2, -y+1/2, -z'
'x+1/2, -y+1/2, z'

loop_
_atom_site_label
_atom_site_type_symbol
_atom_site_fract_x
_atom_site_fract_y
_atom_site_fract_z
_atom_site_U_iso_or_equiv
_atom_site_adp_type
_atom_site_occupancy
_atom_site_site_symmetry_order
_atom_site_calc_flag
_atom_site_refinement_flags_posn
_atom_site_refinement_flags_adp
_atom_site_refinement_flags_occupancy
_atom_site_disorder_assembly
_atom_site_disorder_group
Ca1 Ca 0.19105(4) 0.0000 0.74515(6) 0.02413(16) Uani 1 2 d S T P . .
Cl1 Cl 0.5000 0.0000 0.0000 0.0473(4) Uani 1 4 d S T P . .
O1 O 0.20771(12) 0.10597(12) 0.91626(16) 0.0295(4) Uani 1 1 d . . . . .
O2 O 0.06419(12) 0.10258(13) 0.72994(18) 0.0337(4) Uani 1 1 d . . . . .
O3 O 0.21099(15) 0.11442(16) 0.58704(19) 0.0413(5) Uani 1 1 d D . . . .
H3A H 0.260(2) 0.130(3) 0.560(4) 0.076(14) Uiso 1 1 d D . . . .
H3B H 0.175(3) 0.167(3) 0.575(6) 0.114 Uiso 1 1 d D U . . .
O4 O 0.35107(19) 0.0000 0.7747(3) 0.0441(7) Uani 1 2 d DS T P . .
H4A H 0.381(5) 0.0000 0.857(4) 0.11(3) Uiso 1 2 d DS . P . .
H4B H 0.406(4) 0.0000 0.743(6) 0.159 Uiso 1 2 d DS U P . .
N1 N 0.19955(13) 0.09043(15) 1.11963(18) 0.0269(4) Uani 1 1 d . . . . .
N2 N 0.11885(13) 0.21346(14) 1.00775(19) 0.0258(4) Uani 1 1 d . . . . .
N3 N -0.00495(13) 0.21056(14) 0.84656(18) 0.0254(4) Uani 1 1 d . . . . .
N4 N -0.08669(13) 0.08957(14) 0.73242(18) 0.0261(4) Uani 1 1 d . . . . .
C1 C 0.17639(15) 0.13484(16) 1.0101(2) 0.0249(4) Uani 1 1 d . . . . .
C2 C 0.08825(16) 0.25452(16) 1.1192(2) 0.0267(5) Uani 1 1 d . . . . .
H2 H 0.0785 0.3258 1.1073 0.032 Uiso 1 1 calc R U . . .
C3 C 0.16115(17) 0.23966(18) 1.2213(2) 0.0312(5) Uani 1 1 d . . . . .
H3C H 0.2175 0.2698 1.2016 0.037 Uiso 1 1 calc R U . . .
H3D H 0.1438 0.2686 1.2969 0.037 Uiso 1 1 calc R U . . .
C4 C 0.17147(15) 0.13036(18) 1.2339(2) 0.0274(5) Uani 1 1 d . . . . .
H4 H 0.2191 0.1164 1.3001 0.033 Uiso 1 1 calc R U . . .
C5 C 0.08139(16) 0.25316(16) 0.8905(2) 0.0270(5) Uani 1 1 d . . . . .
H5A H 0.0742 0.3242 0.8984 0.032 Uiso 1 1 calc R U . . .
H5B H 0.1242 0.2416 0.8301 0.032 Uiso 1 1 calc R U . . .
C6 C -0.00573(15) 0.13268(16) 0.7678(2) 0.0249(4) Uani 1 1 d . . . . .
C7 C -0.0879(2) 0.0000 0.6597(3) 0.0267(6) Uani 1 2 d S T P . .
H7A H -0.0356 0.0000 0.6125 0.032 Uiso 1 2 calc R U P . .
H7B H -0.1419 0.0000 0.6022 0.032 Uiso 1 2 calc R U P . .
C8 C 0.2530(2) 0.0000 1.1231(3) 0.0275(7) Uani 1 2 d S T P . .
H8A H 0.2894 0.0000 1.0538 0.033 Uiso 1 2 calc R U P . .
H8B H 0.2943 0.0000 1.1974 0.033 Uiso 1 2 calc R U P . .
Cl2 Cl 0.12679(13) 0.31760(15) 0.5600(2) 0.0461(6) Uani 0.383(3) 1 d . U P A 1
O5 O 0.5234(8) 0.0000 0.6740(12) 0.110(4) Uani 0.5 2 d S TU P B 1
Cl3 Cl 0.34594(17) 0.0000 0.4300(2) 0.0665(8) Uani 0.5 2 d S T P C 2
O6 O 0.4749(8) 0.0820(12) 0.6608(12) 0.159(5) Uani 0.5 1 d . U P D 2
Cl2' Cl 0.0907(6) 0.2730(7) 0.5166(9) 0.070(3) Uani 0.117(3) 1 d . U P A 2

loop_
_atom_site_aniso_label
_atom_site_aniso_U_11
_atom_site_aniso_U_22
_atom_site_aniso_U_33
_atom_site_aniso_U_23
_atom_site_aniso_U_13
_atom_site_aniso_U_12
Ca1 0.0228(3) 0.0223(3) 0.0285(3) 0.000 0.0092(2) 0.000
Cl1 0.0556(8) 0.0228(5) 0.0590(8) 0.000 -0.0186(7) 0.000
O1 0.0332(8) 0.0248(8) 0.0324(8) -0.0019(6) 0.0124(7) 0.0013(6)
O2 0.0258(8) 0.0301(8) 0.0469(10) -0.0077(7) 0.0123(7) 0.0005(7)
O3 0.0427(11) 0.0416(10) 0.0410(10) 0.0084(8) 0.0103(8) -0.0031(8)
O4 0.0267(12) 0.0596(18) 0.0459(16) 0.000 0.0037(11) 0.000
N1 0.0246(9) 0.0282(9) 0.0288(9) -0.0029(8) 0.0076(7) -0.0004(7)
N2 0.0272(9) 0.0195(8) 0.0323(9) -0.0028(7) 0.0106(7) -0.0027(7)
N3 0.0245(9) 0.0194(8) 0.0338(10) 0.0007(7) 0.0099(7) 0.0017(7)
N4 0.0231(9) 0.0262(9) 0.0299(9) 0.0015(7) 0.0064(7) 0.0031(7)
C1 0.0229(10) 0.0201(9) 0.0329(11) -0.0032(8) 0.0086(8) -0.0059(8)
C2 0.0292(10) 0.0177(9) 0.0347(11) -0.0055(8) 0.0118(9) -0.0060(8)
C3 0.0303(11) 0.0286(11) 0.0358(12) -0.0100(9) 0.0089(9) -0.0106(9)
C4 0.0231(10) 0.0313(11) 0.0283(10) -0.0054(9) 0.0054(8) -0.0057(9)
C5 0.0287(10) 0.0174(10) 0.0366(12) 0.0013(8) 0.0125(9) -0.0027(8)
C6 0.0249(10) 0.0207(9) 0.0301(10) 0.0041(8) 0.0074(8) 0.0032(8)
C7 0.0270(14) 0.0299(15) 0.0239(14) 0.000 0.0057(12) 0.000
C8 0.0181(13) 0.0317(16) 0.0333(16) 0.000 0.0056(12) 0.000
Cl2 0.0362(9) 0.0412(10) 0.0618(12) 0.0195(8) 0.0098(8) 0.0010(7)
O5 0.077(7) 0.142(11) 0.115(9) 0.000 0.035(6) 0.000
Cl3 0.0401(11) 0.110(2) 0.0492(12) 0.000 0.0059(9) 0.000
O6 0.124(8) 0.196(11) 0.166(10) 0.028(9) 0.065(7) 0.008(8)
Cl2' 0.064(5) 0.069(5) 0.079(5) 0.031(4) 0.012(4) 0.036(4)

loop_
_atom_type_symbol
_atom_type_description
_atom_type_scat_dispersion_real
_atom_type_scat_dispersion_imag
_atom_type_scat_source
C C 0.0033 0.0016 'International Tables Vol C Tables 4.2.6.8 and 6.1.1.4'
H H 0.0000 0.0000 'International Tables Vol C Tables 4.2.6.8 and 6.1.1.4'
N N 0.0061 0.0033 'International Tables Vol C Tables 4.2.6.8 and 6.1.1.4'
O O 0.0106 0.0060 'International Tables Vol C Tables 4.2.6.8 and 6.1.1.4'
Cl Cl 0.1484 0.1585 'International Tables Vol C Tables 4.2.6.8 and 6.1.1.4'
Ca Ca 0.2262 0.3064 'International Tables Vol C Tables 4.2.6.8 and 6.1.1.4'

loop_
_geom_angle_atom_site_label_1
_geom_angle_atom_site_label_2
_geom_angle_atom_site_label_3
_geom_angle
_geom_angle_site_symmetry_1
_geom_angle_site_symmetry_3
O2 Ca1 O2 73.05(9) 6 .
O2 Ca1 O1 116.29(7) 6 .
O2 Ca1 O1 73.64(6) . .
O2 Ca1 O1 73.64(6) 6 6
O2 Ca1 O1 116.28(7) . 6
O1 Ca1 O1 74.98(9) . 6
O2 Ca1 O3 119.55(8) 6 .
O2 Ca1 O3 73.35(7) . .
O1 Ca1 O3 100.05(7) . .
O1 Ca1 O3 166.37(8) 6 .
O2 Ca1 O3 73.35(7) 6 6
O2 Ca1 O3 119.55(8) . 6
O1 Ca1 O3 166.37(8) . 6
O1 Ca1 O3 100.05(7) 6 6
O3 Ca1 O3 81.84(11) . 6
O2 Ca1 O4 143.39(5) 6 .
O2 Ca1 O4 143.38(5) . .
O1 Ca1 O4 82.07(8) . .
O1 Ca1 O4 82.07(8) 6 .
O3 Ca1 O4 84.68(8) . .
O3 Ca1 O4 84.68(8) 6 .
C1 O1 Ca1 147.00(15) . .
C6 O2 Ca1 151.49(17) . .
Ca1 O3 H3A 127(3) . .
Ca1 O3 H3B 121(4) . .
H3A O3 H3B 106(4) . .
Ca1 O4 H4A 120(4) . .
Ca1 O4 H4B 150(4) . .
H4A O4 H4B 90(4) . .
C1 N1 C8 119.1(2) . .
C1 N1 C4 121.7(2) . .
C8 N1 C4 119.1(2) . .
C1 N2 C2 121.8(2) . .
C1 N2 C5 119.47(19) . .
C2 N2 C5 118.56(18) . .
C6 N3 C5 118.33(19) . .
C6 N3 C2 121.61(19) . 2_557
C5 N3 C2 119.96(19) . 2_557
C6 N4 C7 118.7(2) . .
C6 N4 C4 121.9(2) . 2_557
C7 N4 C4 119.4(2) . 2_557
O1 C1 N1 121.0(2) . .
O1 C1 N2 121.1(2) . .
N1 C1 N2 117.9(2) . .
N3 C2 N2 113.68(18) 2_557 .
N3 C2 C3 108.9(2) 2_557 .
N2 C2 C3 108.49(19) . .
N3 C2 H2 108.5 2_557 .
N2 C2 H2 108.5 . .
C3 C2 H2 108.5 . .
C4 C3 C2 105.26(19) . .
C4 C3 H3C 110.7 . .
C2 C3 H3C 110.7 . .
C4 C3 H3D 110.7 . .
C2 C3 H3D 110.7 . .
H3C C3 H3D 108.8 . .
N4 C4 N1 113.65(18) 2_557 .
N4 C4 C3 108.44(19) 2_557 .
N1 C4 C3 108.8(2) . .
N4 C4 H4 108.6 2_557 .
N1 C4 H4 108.6 . .
C3 C4 H4 108.6 . .
N3 C5 N2 113.62(18) . .
N3 C5 H5A 108.8 . .
N2 C5 H5A 108.8 . .
N3 C5 H5B 108.8 . .
N2 C5 H5B 108.8 . .
H5A C5 H5B 107.7 . .
O2 C6 N4 121.0(2) . .
O2 C6 N3 121.1(2) . .
N4 C6 N3 117.9(2) . .
N4 C7 N4 113.4(3) . 6
N4 C7 H7A 108.9 . .
N4 C7 H7A 108.9 6 .
N4 C7 H7B 108.9 . .
N4 C7 H7B 108.9 6 .
H7A C7 H7B 107.7 . .
N1 C8 N1 114.3(3) 6 .
N1 C8 H8A 108.7 6 .
N1 C8 H8A 108.7 . .
N1 C8 H8B 108.7 6 .
N1 C8 H8B 108.7 . .
H8A C8 H8B 107.6 . .

loop_
_geom_bond_atom_site_label_1
_geom_bond_atom_site_label_2
_geom_bond_distance
_geom_bond_site_symmetry_2
Ca1 O2 2.3501(18) 6
Ca1 O2 2.3501(18) .
Ca1 O1 2.3741(18) .
Ca1 O1 2.3742(18) 6
Ca1 O3 2.382(2) .
Ca1 O3 2.382(2) 6
Ca1 O4 2.384(3) .
O1 C1 1.242(3) .
O2 C6 1.233(3) .
O3 H3A 0.85(3) .
O3 H3B 0.90(4) .
O4 H4A 0.97(4) .
O4 H4B 0.92(4) .
N1 C1 1.368(3) .
N1 C8 1.468(3) .
N1 C4 1.472(3) .
N2 C1 1.373(3) .
N2 C2 1.464(3) .
N2 C5 1.466(3) .
N3 C6 1.372(3) .
N3 C5 1.457(3) .
N3 C2 1.464(3) 2_557
N4 C6 1.369(3) .
N4 C7 1.461(3) .
N4 C4 1.464(3) 2_557
C2 N3 1.464(3) 2_557
C2 C3 1.507(4) .
C2 H2 0.9900 .
C3 C4 1.503(3) .
C3 H3C 0.9800 .
C3 H3D 0.9800 .
C4 N4 1.464(3) 2_557
C4 H4 0.9900 .
C5 H5A 0.9800 .
C5 H5B 0.9800 .
C7 N4 1.461(3) 6
C7 H7A 0.9800 .
C7 H7B 0.9800 .
C8 N1 1.468(3) 6
C8 H8A 0.9800 .
C8 H8B 0.9800 .

loop_
_geom_hbond_atom_site_label_D
_geom_hbond_atom_site_label_H
_geom_hbond_atom_site_label_A
_geom_hbond_distance_DH
_geom_hbond_distance_HA
_geom_hbond_distance_DA
_geom_hbond_angle_DHA
_geom_hbond_site_symmetry_A
O4 H4A Cl1 0.97(4) 2.27(5) 3.181(3) 156(6) 1_556

loop_
_geom_torsion_atom_site_label_1
_geom_torsion_atom_site_label_2
_geom_torsion_atom_site_label_3
_geom_torsion_atom_site_label_4
_geom_torsion
_geom_torsion_site_symmetry_1
_geom_torsion_site_symmetry_4
Ca1 O1 C1 N1 90.3(3) . .
Ca1 O1 C1 N2 -91.0(3) . .
C8 N1 C1 O1 -7.8(3) . .
C4 N1 C1 O1 172.9(2) . .
C8 N1 C1 N2 173.5(2) . .
C4 N1 C1 N2 -5.9(3) . .
C2 N2 C1 O1 -173.89(19) . .
C5 N2 C1 O1 10.8(3) . .
C2 N2 C1 N1 4.9(3) . .
C5 N2 C1 N1 -170.45(19) . .
C1 N2 C2 N3 -90.8(3) . 2_557
C5 N2 C2 N3 84.6(2) . 2_557
C1 N2 C2 C3 30.5(3) . .
C5 N2 C2 C3 -154.09(19) . .
N3 C2 C3 C4 61.7(2) 2_557 .
N2 C2 C3 C4 -62.5(2) . .
C1 N1 C4 N4 92.1(3) . 2_557
C8 N1 C4 N4 -87.2(3) . 2_557
C1 N1 C4 C3 -28.8(3) . .
C8 N1 C4 C3 151.9(2) . .
C2 C3 C4 N4 -62.4(2) . 2_557
C2 C3 C4 N1 61.7(2) . .
C6 N3 C5 N2 -94.6(2) . .
C2 N3 C5 N2 89.0(2) 2_557 .
C1 N2 C5 N3 92.3(2) . .
C2 N2 C5 N3 -83.2(2) . .
Ca1 O2 C6 N4 -89.7(4) . .
Ca1 O2 C6 N3 90.4(4) . .
C7 N4 C6 O2 6.9(3) . .
C4 N4 C6 O2 -173.5(2) 2_557 .
C7 N4 C6 N3 -173.2(2) . .
C4 N4 C6 N3 6.4(3) 2_557 .
C5 N3 C6 O2 -3.8(3) . .
C2 N3 C6 O2 172.6(2) 2_557 .
C5 N3 C6 N4 176.34(19) . .
C2 N3 C6 N4 -7.3(3) 2_557 .
C6 N4 C7 N4 93.3(3) . 6
C4 N4 C7 N4 -86.3(3) 2_557 6
C1 N1 C8 N1 -94.1(3) . 6
C4 N1 C8 N1 85.3(3) . 6
